data_7103540
loop_
_publ_author_name
'Ding, Hanfeng'
'Zhang, Yiping'
'Yao, Weijun'
'Xu, Duanjun'
'Ma, Cheng'

_publ_section_title
;
 Thiazepine moiety-controlled regioselective rearrangements of
 7-oxanorbornadiene derivatives.
;
_journal_issue 44
_journal_name_full 'Chemical communications (Cambridge, England)'
_journal_page_first 5797
_journal_page_last 5799
_journal_paper_doi 10.1039/b813371a
_journal_year 2008
_chemical_formula_moiety '2(C28 H30 N O5 S), 2(C2 F3 O2), 5(H2 O)'
_chemical_formula_sum 'C60 H70 F6 N2 O19 S2'
_chemical_formula_weight 1301.30
_chemical_name_systematic
;
?
;
_space_group_IT_number 2
_symmetry_cell_setting triclinic
_symmetry_space_group_name_Hall '-P 1'
_symmetry_space_group_name_H-M 'P -1'
_atom_sites_solution_hydrogens geom
_atom_sites_solution_primary direct
_atom_sites_solution_secondary difmap
_audit_creation_method SHELXL-97
_cell_angle_alpha 97.49(3)
_cell_angle_beta 106.18(3)
_cell_angle_gamma 115.38(3)
_cell_formula_units_Z 2
_cell_length_a 14.258(3)
_cell_length_b 15.677(3)
_cell_length_c 17.381(4)
_cell_measurement_reflns_used 15502
_cell_measurement_temperature 293(2)
_cell_measurement_theta_max 27.4
_cell_measurement_theta_min 3.0
_cell_volume 3228.4(19)
_computing_structure_refinement 'SHELXL-97 (Sheldrick, 1997)'
_diffrn_ambient_temperature 293(2)
_diffrn_detector_area_resol_mean 10.00
_diffrn_measured_fraction_theta_full 0.996
_diffrn_measured_fraction_theta_max 0.996
_diffrn_measurement_device_type 'Rigaku RAXIS-RAPID'
_diffrn_measurement_method \w
_diffrn_radiation_monochromator graphite
_diffrn_radiation_source 'fine-focus sealed tube'
_diffrn_radiation_type MoK\a
_diffrn_radiation_wavelength 0.71073
_diffrn_reflns_av_R_equivalents 0.0680
_diffrn_reflns_av_sigmaI/netI 0.0916
_diffrn_reflns_limit_h_max 16
_diffrn_reflns_limit_h_min -17
_diffrn_reflns_limit_k_max 18
_diffrn_reflns_limit_k_min -18
_diffrn_reflns_limit_l_max 20
_diffrn_reflns_limit_l_min -20
_diffrn_reflns_number 26071
_diffrn_reflns_theta_full 25.20
_diffrn_reflns_theta_max 25.20
_diffrn_reflns_theta_min 3.00
_diffrn_standards_number 0
_exptl_absorpt_coefficient_mu 0.171
_exptl_absorpt_correction_type none
_exptl_crystal_colour colorless
_exptl_crystal_density_diffrn 1.339
_exptl_crystal_density_method 'not measured'
_exptl_crystal_description block
_exptl_crystal_F_000 1364
_exptl_crystal_size_max 0.22
_exptl_crystal_size_mid 0.21
_exptl_crystal_size_min 0.17
_refine_diff_density_max 1.671
_refine_diff_density_min -1.334
_refine_diff_density_rms 0.109
_refine_ls_extinction_coef 0.009(2)
_refine_ls_extinction_expression Fc^*^=kFc[1+0.001xFc^2^\l^3^/sin(2\q)]^-1/4^
_refine_ls_extinction_method SHELXL
_refine_ls_goodness_of_fit_ref 1.125
_refine_ls_hydrogen_treatment constr
_refine_ls_matrix_type full
_refine_ls_number_parameters 765
_refine_ls_number_reflns 11577
_refine_ls_number_restraints 8
_refine_ls_restrained_S_all 1.125
_refine_ls_R_factor_all 0.1841
_refine_ls_R_factor_gt 0.1158
_refine_ls_shift/su_max 0.000
_refine_ls_shift/su_mean 0.000
_refine_ls_structure_factor_coef Fsqd
_refine_ls_weighting_details 'calc w=1/[\s^2^(Fo^2^)+(0.2P)^2] where P=(Fo^2^+2Fc^2^)/3'
_refine_ls_weighting_scheme calc
_refine_ls_wR_factor_gt 0.3182
_refine_ls_wR_factor_ref 0.3553
_reflns_number_gt 5925
_reflns_number_total 11577
_reflns_threshold_expression >2sigma(I)
_cod_data_source_file b813371a.txt
_cod_data_source_block 8a
_cod_database_code 7103540

loop_
_symmetry_equiv_pos_as_xyz
'x, y, z'
'-x, -y, -z'

loop_
_atom_site_label
_atom_site_type_symbol
_atom_site_fract_x
_atom_site_fract_y
_atom_site_fract_z
_atom_site_U_iso_or_equiv
_atom_site_adp_type
_atom_site_occupancy
_atom_site_symmetry_multiplicity
_atom_site_calc_flag
_atom_site_refinement_flags
_atom_site_disorder_assembly
_atom_site_disorder_group
S1 S 0.48200(13) 0.91066(11) 0.17707(9) 0.0559(5) Uani 1 1 d . . .
S2 S 0.21161(13) 0.44309(11) 0.38803(10) 0.0598(5) Uani 1 1 d . . .
N1 N 0.2672(4) 0.5001(3) 0.5421(3) 0.0521(12) Uani 1 1 d . . .
N2 N 0.2918(4) 0.8206(3) 0.0664(3) 0.0530(12) Uani 1 1 d . . .
O1 O 0.1576(4) 0.6219(4) 0.5011(3) 0.0782(14) Uani 1 1 d . . .
O2 O 0.2096(4) 0.7141(4) 0.4179(3) 0.0817(14) Uani 1 1 d . . .
O3 O 0.2249(4) 0.8676(3) 0.2053(3) 0.0791(14) Uani 1 1 d . . .
O4 O 0.5541(4) 0.5584(3) 0.4081(3) 0.0812(15) Uani 1 1 d . . .
O5 O 0.3114(4) 1.0233(3) 0.2813(3) 0.0708(12) Uani 1 1 d . . .
O6 O 0.2708(3) 1.1281(3) 0.1605(3) 0.0585(11) Uani 1 1 d . . .
O7 O 0.5801(4) 1.1210(3) 0.0375(3) 0.0644(11) Uani 1 1 d . . .
O8 O 0.4357(3) 1.2319(3) 0.2629(2) 0.0589(11) Uani 1 1 d . . .
O9 O 0.4369(4) 0.8242(3) 0.3825(2) 0.0558(10) Uani 1 1 d . . .
O10 O 0.4504(4) 0.8446(3) 0.5158(2) 0.0615(11) Uani 1 1 d . . .
O11 O -0.0470(8) 0.5539(7) 0.1792(5) 0.158(3) Uani 1 1 d . . .
O12 O -0.1322(10) 0.5434(9) 0.2714(7) 0.200(5) Uani 1 1 d . . .
O13 O 0.9140(6) 1.1056(5) 0.1822(5) 0.136(3) Uani 1 1 d . . .
O14 O 0.9377(6) 1.0060(6) 0.0949(4) 0.118(2) Uani 1 1 d . . .
C1 C 0.8893(8) 1.0459(6) 0.4778(8) 0.120(3) Uani 1 1 d . . .
H1A H 0.9256 1.0914 0.5329 0.180 Uiso 1 1 calc R . .
H1B H 0.8607 1.0745 0.4383 0.180 Uiso 1 1 calc R . .
H1C H 0.9422 1.0315 0.4632 0.180 Uiso 1 1 calc R . .
C2 C 0.2205(8) 0.5534(7) 0.1997(5) 0.099(3) Uani 1 1 d . . .
H2A H 0.1591 0.5455 0.1563 0.119 Uiso 1 1 calc R . .
C3 C 0.1743(7) 0.8350(6) 0.2650(6) 0.100(3) Uani 1 1 d . . .
H3A H 0.1308 0.7644 0.2473 0.149 Uiso 1 1 calc R . .
H3B H 0.1267 0.8628 0.2681 0.149 Uiso 1 1 calc R . .
H3C H 0.2319 0.8563 0.3190 0.149 Uiso 1 1 calc R . .
C4 C 0.5127(7) 0.7493(6) 0.1375(6) 0.091(2) Uani 1 1 d . . .
H4A H 0.4751 0.6829 0.1020 0.137 Uiso 1 1 calc R . .
H4B H 0.5343 0.7492 0.1950 0.137 Uiso 1 1 calc R . .
H4C H 0.5782 0.7884 0.1266 0.137 Uiso 1 1 calc R . .
C5 C 0.5097(10) 1.5239(6) 0.1054(7) 0.124(4) Uani 1 1 d . . .
H5A H 0.4404 1.5201 0.0736 0.185 Uiso 1 1 calc R . .
H5B H 0.5652 1.5573 0.0830 0.185 Uiso 1 1 calc R . .
H5C H 0.5343 1.5597 0.1627 0.185 Uiso 1 1 calc R . .
C6 C 0.0609(7) 0.6365(7) 0.4921(8) 0.121(4) Uani 1 1 d . . .
H6A H 0.0209 0.6016 0.5241 0.181 Uiso 1 1 calc R . .
H6B H 0.0124 0.6119 0.4342 0.181 Uiso 1 1 calc R . .
H6C H 0.0858 0.7055 0.5121 0.181 Uiso 1 1 calc R . .
C7 C 0.2662(7) 0.6550(5) 0.0017(5) 0.091(2) Uani 1 1 d . . .
H7A H 0.3085 0.6208 0.0086 0.137 Uiso 1 1 calc R . .
H7B H 0.2480 0.6613 -0.0540 0.137 Uiso 1 1 calc R . .
H7C H 0.1984 0.6187 0.0110 0.137 Uiso 1 1 calc R . .
C8 C 0.2759(8) 0.5020(7) 0.1845(5) 0.105(3) Uani 1 1 d . . .
H8A H 0.2512 0.4611 0.1311 0.126 Uiso 1 1 calc R . .
C9 C 0.7322(7) 0.8765(6) 0.4050(5) 0.083(2) Uani 1 1 d . . .
H9A H 0.7500 0.8828 0.3577 0.099 Uiso 1 1 calc R . .
C10 C 0.1092(7) 0.2475(5) 0.3915(5) 0.088(2) Uani 1 1 d . . .
H10A H 0.0944 0.2087 0.4295 0.132 Uiso 1 1 calc R . .
H10B H 0.1530 0.2322 0.3650 0.132 Uiso 1 1 calc R . .
H10C H 0.0397 0.2328 0.3498 0.132 Uiso 1 1 calc R . .
C11 C 0.2217(6) 1.1868(6) 0.1878(5) 0.089(2) Uani 1 1 d . . .
H11A H 0.1445 1.1574 0.1518 0.133 Uiso 1 1 calc R . .
H11B H 0.2617 1.2528 0.1849 0.133 Uiso 1 1 calc R . .
H11C H 0.2271 1.1883 0.2443 0.133 Uiso 1 1 calc R . .
C12 C 0.7461(6) 1.1478(5) 0.3004(5) 0.078(2) Uani 1 1 d . . .
H12A H 0.8168 1.1556 0.3267 0.093 Uiso 1 1 calc R . .
C13 C 0.6406(6) 0.7879(5) 0.4008(4) 0.0646(17) Uani 1 1 d . . .
H13A H 0.5980 0.7377 0.3506 0.078 Uiso 1 1 calc R . .
C14 C 0.3899(9) 1.3399(7) 0.0543(6) 0.096(3) Uani 1 1 d . . .
H14A H 0.3311 1.3502 0.0273 0.115 Uiso 1 1 calc R . .
C15 C 0.1947(6) 0.3459(6) 0.5862(5) 0.080(2) Uani 1 1 d . . .
H15A H 0.1528 0.2758 0.5610 0.120 Uiso 1 1 calc R . .
H15B H 0.1552 0.3659 0.6144 0.120 Uiso 1 1 calc R . .
H15C H 0.2668 0.3633 0.6258 0.120 Uiso 1 1 calc R . .
C16 C 0.2552(6) 0.6165(5) 0.2785(4) 0.0720(18) Uani 1 1 d . . .
H16A H 0.2183 0.6509 0.2882 0.086 Uiso 1 1 calc R . .
C17 C 0.3640(7) 0.5103(5) 0.2453(5) 0.080(2) Uani 1 1 d . . .
H17A H 0.4000 0.4752 0.2351 0.096 Uiso 1 1 calc R . .
C18 C 0.7684(6) 0.9396(5) 0.5459(5) 0.081(2) Uani 1 1 d . . .
H18A H 0.8119 0.9901 0.5959 0.098 Uiso 1 1 calc R . .
C19 C 0.7947(6) 0.9525(5) 0.4765(6) 0.078(2) Uani 1 1 d . . .
C20 C 0.3116(6) 0.5605(5) 0.6291(4) 0.0649(16) Uani 1 1 d . . .
H20A H 0.3490 0.6290 0.6319 0.097 Uiso 1 1 calc R . .
H20B H 0.3636 0.5448 0.6638 0.097 Uiso 1 1 calc R . .
H20C H 0.2511 0.5471 0.6482 0.097 Uiso 1 1 calc R . .
C21 C 0.4838(7) 0.9290(5) 0.3973(4) 0.081(2) Uani 1 1 d . . .
H21A H 0.4875 0.9454 0.3466 0.122 Uiso 1 1 calc R . .
H21B H 0.5577 0.9616 0.4397 0.122 Uiso 1 1 calc R . .
H21C H 0.4374 0.9499 0.4157 0.122 Uiso 1 1 calc R . .
C22 C 0.4927(9) 1.4206(6) 0.1003(5) 0.081(2) Uani 1 1 d . . .
C23 C 0.7088(5) 1.1426(5) 0.2172(4) 0.0632(16) Uani 1 1 d . . .
H23A H 0.7541 1.1481 0.1866 0.076 Uiso 1 1 calc R . .
C24 C 0.1789(5) 0.7915(5) 0.0089(5) 0.075(2) Uani 1 1 d . . .
H24A H 0.1629 0.8445 0.0195 0.112 Uiso 1 1 calc R . .
H24B H 0.1253 0.7341 0.0173 0.112 Uiso 1 1 calc R . .
H24C H 0.1746 0.7767 -0.0478 0.112 Uiso 1 1 calc R . .
C25 C 0.6787(5) 0.8534(5) 0.5440(4) 0.0671(17) Uani 1 1 d . . .
H25A H 0.6619 0.8477 0.5917 0.080 Uiso 1 1 calc R . .
C26 C 0.6771(5) 1.1412(5) 0.3455(4) 0.0641(17) Uani 1 1 d . . .
H26A H 0.7040 1.1469 0.4022 0.077 Uiso 1 1 calc R . .
C27 C 0.5783(7) 1.4038(5) 0.1403(5) 0.077(2) Uani 1 1 d . . .
H27A H 0.6493 1.4567 0.1714 0.093 Uiso 1 1 calc R . .
C28 C 0.3693(6) 1.2421(5) 0.0460(4) 0.0673(17) Uani 1 1 d . . .
H28A H 0.2989 1.1894 0.0130 0.081 Uiso 1 1 calc R . .
C29 C 0.1727(5) 0.3556(5) 0.4392(5) 0.0627(16) Uani 1 1 d . . .
C30 C 0.3438(5) 1.0490(4) 0.0021(3) 0.0582(15) Uani 1 1 d . . .
H30A H 0.3619 1.0712 -0.0434 0.087 Uiso 1 1 calc R . .
H30B H 0.2737 1.0450 -0.0007 0.087 Uiso 1 1 calc R . .
H30C H 0.3378 0.9851 -0.0017 0.087 Uiso 1 1 calc R . .
C31 C 0.5590(6) 1.3084(5) 0.1342(4) 0.0650(17) Uani 1 1 d . . .
H31A H 0.6179 1.2989 0.1624 0.078 Uiso 1 1 calc R . .
C32 C 0.2235(5) 0.6639(4) 0.4617(4) 0.0600(16) Uani 1 1 d . . .
C33 C 0.4352(6) 0.7921(4) 0.1204(4) 0.0569(15) Uani 1 1 d . . .
C34 C 0.2090(5) 0.3963(4) 0.5206(4) 0.0586(16) Uani 1 1 d . . .
C35 C 0.3464(5) 0.6260(4) 0.3417(3) 0.0504(14) Uani 1 1 d . . .
C36 C 0.3342(6) 0.7557(4) 0.0636(4) 0.0600(16) Uani 1 1 d . . .
C37 C 0.4003(5) 0.5734(4) 0.3246(4) 0.0572(15) Uani 1 1 d . . .
C39 C 0.4942(5) 0.5967(4) 0.3978(4) 0.0575(16) Uani 1 1 d . . .
C40 C 0.5135(4) 0.6799(4) 0.4672(3) 0.0468(13) Uani 1 1 d . . .
C41 C 0.6140(5) 0.7754(4) 0.4698(4) 0.0526(14) Uani 1 1 d . . .
C42 C 0.5394(5) 0.6574(5) 0.5494(4) 0.0623(16) Uani 1 1 d . . .
H42A H 0.6088 0.6563 0.5640 0.093 Uiso 1 1 calc R . .
H42B H 0.4804 0.5943 0.5449 0.093 Uiso 1 1 calc R . .
H42C H 0.5453 0.7072 0.5919 0.093 Uiso 1 1 calc R . .
C43 C 0.4287(5) 0.7919(4) 0.4473(3) 0.0474(13) Uani 1 1 d . . .
C44 C 0.2887(5) 0.9628(4) 0.2191(4) 0.0517(14) Uani 1 1 d . . .
C45 C 0.3284(5) 0.9832(4) 0.1489(3) 0.0448(12) Uani 1 1 d . . .
H45A H 0.2627 0.9696 0.1012 0.054 Uiso 1 1 calc R . .
C46 C 0.3207(4) 0.6422(4) 0.4826(3) 0.0460(13) Uani 1 1 d . . .
H46A H 0.3671 0.6783 0.5417 0.055 Uiso 1 1 calc R . .
C47 C 0.4346(5) 1.1209(4) 0.0841(3) 0.0459(13) Uani 1 1 d . . .
C48 C 0.2763(4) 0.5352(4) 0.4775(4) 0.0474(13) Uani 1 1 d . . .
C49 C 0.3615(4) 0.9074(4) 0.1243(3) 0.0448(12) Uani 1 1 d . . .
C50 C 0.3983(4) 0.6845(4) 0.4326(3) 0.0452(13) Uani 1 1 d . . .
C51 C 0.6028(4) 1.1291(4) 0.1803(4) 0.0484(13) Uani 1 1 d . . .
C52 C 0.4549(5) 1.2260(4) 0.0876(4) 0.0516(14) Uani 1 1 d . . .
C53 C 0.4168(4) 1.0934(4) 0.1663(3) 0.0411(12) Uani 1 1 d . . .
C54 C 0.5721(5) 1.1269(4) 0.3089(3) 0.0502(14) Uani 1 1 d . . .
H54A H 0.5271 1.1225 0.3396 0.060 Uiso 1 1 calc R . .
C55 C 0.3769(5) 1.1595(4) 0.2047(3) 0.0453(13) Uani 1 1 d . . .
C56 C 0.5338(4) 1.1189(4) 0.2241(3) 0.0443(12) Uani 1 1 d . . .
C57 C 0.5458(5) 1.1231(4) 0.0929(3) 0.0451(13) Uani 1 1 d . . .
C58 C -0.1180(6) 0.6669(4) 0.2094(5) 0.145(2) Uani 1 1 d D . .
C59 C -0.1053(10) 0.5752(6) 0.2165(10) 0.145(2) Uani 1 1 d D . .
C60 C 0.9013(12) 0.9604(11) 0.2095(10) 0.145(2) Uani 1 1 d D . .
C61 C 0.9213(10) 1.0330(10) 0.1563(9) 0.145(2) Uani 1 1 d D A .
F1 F -0.0948(8) 0.6962(7) 0.1471(5) 0.233(2) Uani 1 1 d D . .
F2 F -0.0520(7) 0.7403(7) 0.2770(5) 0.233(2) Uani 1 1 d D . .
F3 F -0.2200(6) 0.6477(7) 0.1975(6) 0.233(2) Uani 1 1 d D . .
F4 F 0.856(3) 0.8702(18) 0.1711(15) 0.233(2) Uani 0.579(13) 1 d P A 1
F5 F 0.981(2) 0.9906(18) 0.2753(17) 0.233(2) Uani 0.579(13) 1 d P A 1
F6 F 0.805(2) 0.9465(18) 0.2226(15) 0.233(2) Uani 0.579(13) 1 d P A 1
F7 F 0.970(3) 0.920(2) 0.216(2) 0.233(2) Uani 0.421(13) 1 d P A 2
F8 F 0.924(3) 0.998(2) 0.286(2) 0.233(2) Uani 0.421(13) 1 d P A 2
F9 F 0.805(3) 0.888(3) 0.192(2) 0.233(2) Uani 0.421(13) 1 d P A 2
O1W O -0.0593(8) 0.7064(5) -0.1920(5) 0.162(3) Uani 1 1 d . . .
H1E H -0.0194 0.6748 -0.2091 0.244 Uiso 1 1 d R . .
H1F H -0.0128 0.7700 -0.1807 0.244 Uiso 1 1 d R . .
O2W O 0.0654(17) 0.6126(14) -0.231(2) 0.53(2) Uani 1 1 d . . .
H2E H 0.0357 0.5648 -0.2114 0.797 Uiso 1 1 d R . .
H2F H 0.1225 0.6068 -0.2358 0.797 Uiso 1 1 d R . .
O3W O -0.0133(6) 0.5783(5) 0.0380(5) 0.131(2) Uani 1 1 d . . .
O4W O -0.0925(5) 0.7024(5) -0.0366(5) 0.136(3) Uani 1 1 d . . .
H4E H -0.0666 0.6611 -0.0122 0.204 Uiso 1 1 d R . .
H4F H -0.0816 0.7041 -0.0882 0.204 Uiso 1 1 d R . .
O5W O 0.9595(5) 1.0937(4) -0.0310(4) 0.1078(19) Uani 1 1 d . . .
H5E H 0.9588 1.0646 0.0098 0.162 Uiso 1 1 d R . .
H5F H 0.9841 1.0578 -0.0640 0.162 Uiso 1 1 d R . .

loop_
_atom_site_aniso_label
_atom_site_aniso_U_11
_atom_site_aniso_U_22
_atom_site_aniso_U_33
_atom_site_aniso_U_23
_atom_site_aniso_U_13
_atom_site_aniso_U_12
S1 0.0672(10) 0.0461(8) 0.0606(9) 0.0166(7) 0.0210(8) 0.0344(8)
S2 0.0596(10) 0.0432(8) 0.0648(10) 0.0125(7) 0.0215(8) 0.0169(7)
N1 0.048(3) 0.048(3) 0.068(3) 0.021(2) 0.029(2) 0.023(2)
N2 0.064(3) 0.038(2) 0.064(3) 0.014(2) 0.035(3) 0.024(2)
O1 0.069(3) 0.081(3) 0.125(4) 0.055(3) 0.059(3) 0.050(3)
O2 0.085(3) 0.094(4) 0.101(4) 0.055(3) 0.040(3) 0.063(3)
O3 0.091(3) 0.054(3) 0.101(4) 0.027(2) 0.059(3) 0.027(3)
O4 0.082(3) 0.062(3) 0.127(4) 0.032(3) 0.060(3) 0.044(3)
O5 0.087(3) 0.063(3) 0.062(3) 0.016(2) 0.043(2) 0.029(3)
O6 0.060(3) 0.057(2) 0.067(3) 0.015(2) 0.024(2) 0.037(2)
O7 0.084(3) 0.070(3) 0.063(3) 0.027(2) 0.045(2) 0.045(3)
O8 0.068(3) 0.048(2) 0.055(2) 0.001(2) 0.025(2) 0.026(2)
O9 0.082(3) 0.045(2) 0.049(2) 0.0242(18) 0.030(2) 0.032(2)
O10 0.089(3) 0.048(2) 0.059(3) 0.022(2) 0.038(2) 0.035(2)
O11 0.202(9) 0.176(8) 0.168(7) 0.089(6) 0.100(7) 0.123(7)
O12 0.281(13) 0.237(11) 0.232(11) 0.144(10) 0.191(11) 0.174(11)
O13 0.140(6) 0.102(5) 0.179(7) 0.019(5) 0.071(5) 0.069(5)
O14 0.122(5) 0.155(6) 0.118(5) 0.042(4) 0.062(4) 0.089(5)
C1 0.093(6) 0.074(6) 0.171(10) 0.051(6) 0.047(7) 0.019(5)
C2 0.096(6) 0.100(6) 0.057(5) 0.004(4) 0.007(4) 0.028(5)
C3 0.102(6) 0.078(5) 0.147(8) 0.059(5) 0.087(6) 0.036(5)
C4 0.119(6) 0.070(5) 0.127(7) 0.040(4) 0.055(5) 0.073(5)
C5 0.199(11) 0.079(6) 0.183(10) 0.075(6) 0.128(9) 0.100(7)
C6 0.067(5) 0.121(7) 0.209(11) 0.065(7) 0.070(6) 0.059(5)
C7 0.102(6) 0.053(4) 0.103(6) -0.004(4) 0.037(5) 0.033(4)
C8 0.092(6) 0.100(7) 0.064(5) -0.018(5) 0.022(5) 0.013(5)
C9 0.084(5) 0.072(5) 0.101(6) 0.043(4) 0.058(5) 0.028(4)
C10 0.086(5) 0.042(4) 0.112(6) 0.015(4) 0.038(5) 0.013(4)
C11 0.082(5) 0.094(5) 0.115(6) 0.010(5) 0.039(4) 0.068(5)
C12 0.055(4) 0.084(5) 0.088(5) 0.030(4) 0.013(4) 0.035(4)
C13 0.070(4) 0.056(4) 0.062(4) 0.021(3) 0.033(3) 0.019(3)
C14 0.149(8) 0.110(7) 0.118(7) 0.081(6) 0.081(7) 0.106(7)
C15 0.073(5) 0.078(5) 0.114(6) 0.060(4) 0.051(4) 0.039(4)
C16 0.073(5) 0.072(4) 0.054(4) 0.012(3) 0.013(4) 0.029(4)
C17 0.090(6) 0.061(4) 0.075(5) 0.004(4) 0.041(5) 0.024(4)
C18 0.069(5) 0.050(4) 0.085(5) 0.009(4) 0.008(4) 0.011(4)
C19 0.056(4) 0.051(4) 0.104(6) 0.021(4) 0.019(4) 0.012(3)
C20 0.073(4) 0.065(4) 0.059(4) 0.023(3) 0.032(3) 0.030(4)
C21 0.126(6) 0.052(4) 0.067(4) 0.035(3) 0.039(4) 0.038(4)
C22 0.141(7) 0.059(4) 0.094(5) 0.044(4) 0.077(6) 0.066(5)
C23 0.059(4) 0.062(4) 0.071(4) 0.021(3) 0.032(3) 0.026(3)
C24 0.051(4) 0.062(4) 0.089(5) 0.000(4) 0.015(4) 0.020(3)
C25 0.064(4) 0.057(4) 0.060(4) 0.009(3) 0.015(3) 0.020(4)
C26 0.060(4) 0.065(4) 0.053(4) 0.016(3) 0.007(3) 0.026(3)
C27 0.113(6) 0.047(4) 0.086(5) 0.027(3) 0.046(5) 0.044(4)
C28 0.093(5) 0.071(4) 0.064(4) 0.034(3) 0.033(4) 0.056(4)
C29 0.053(4) 0.049(3) 0.083(5) 0.022(3) 0.029(3) 0.019(3)
C30 0.077(4) 0.060(4) 0.042(3) 0.018(3) 0.019(3) 0.038(3)
C31 0.090(5) 0.054(4) 0.066(4) 0.030(3) 0.035(4) 0.042(4)
C32 0.052(4) 0.044(3) 0.080(4) 0.013(3) 0.026(3) 0.021(3)
C33 0.073(4) 0.045(3) 0.065(4) 0.019(3) 0.032(4) 0.035(3)
C34 0.050(3) 0.051(3) 0.087(5) 0.030(3) 0.032(3) 0.028(3)
C35 0.062(4) 0.044(3) 0.046(3) 0.017(2) 0.025(3) 0.023(3)
C36 0.080(5) 0.034(3) 0.075(4) 0.018(3) 0.045(4) 0.025(3)
C37 0.061(4) 0.050(3) 0.057(4) 0.013(3) 0.029(3) 0.021(3)
C39 0.066(4) 0.042(3) 0.082(5) 0.028(3) 0.049(4) 0.026(3)
C40 0.049(3) 0.044(3) 0.054(3) 0.019(2) 0.023(3) 0.023(3)
C41 0.051(3) 0.044(3) 0.058(4) 0.015(3) 0.019(3) 0.020(3)
C42 0.063(4) 0.072(4) 0.067(4) 0.040(3) 0.029(3) 0.038(4)
C43 0.058(3) 0.043(3) 0.046(3) 0.014(3) 0.020(3) 0.029(3)
C44 0.046(3) 0.050(3) 0.063(4) 0.022(3) 0.022(3) 0.025(3)
C45 0.050(3) 0.036(3) 0.049(3) 0.012(2) 0.018(3) 0.022(3)
C46 0.047(3) 0.041(3) 0.049(3) 0.015(2) 0.018(3) 0.020(3)
C47 0.064(4) 0.040(3) 0.046(3) 0.016(2) 0.025(3) 0.033(3)
C48 0.049(3) 0.047(3) 0.055(3) 0.021(3) 0.027(3) 0.024(3)
C49 0.052(3) 0.034(3) 0.049(3) 0.012(2) 0.019(3) 0.021(3)
C50 0.050(3) 0.042(3) 0.044(3) 0.014(2) 0.020(3) 0.021(3)
C51 0.048(3) 0.044(3) 0.059(3) 0.015(3) 0.023(3) 0.026(3)
C52 0.072(4) 0.043(3) 0.055(3) 0.022(3) 0.029(3) 0.036(3)
C53 0.044(3) 0.035(3) 0.046(3) 0.009(2) 0.017(2) 0.021(2)
C54 0.058(4) 0.042(3) 0.051(3) 0.017(2) 0.019(3) 0.025(3)
C55 0.051(3) 0.046(3) 0.051(3) 0.021(3) 0.028(3) 0.028(3)
C56 0.053(3) 0.037(3) 0.045(3) 0.011(2) 0.020(3) 0.023(3)
C57 0.062(3) 0.037(3) 0.049(3) 0.018(2) 0.029(3) 0.029(3)
C58 0.101(4) 0.133(6) 0.169(6) 0.021(4) 0.033(4) 0.047(4)
C59 0.101(4) 0.133(6) 0.169(6) 0.021(4) 0.033(4) 0.047(4)
C60 0.101(4) 0.133(6) 0.169(6) 0.021(4) 0.033(4) 0.047(4)
C61 0.101(4) 0.133(6) 0.169(6) 0.021(4) 0.033(4) 0.047(4)
F1 0.255(6) 0.207(5) 0.249(5) 0.096(4) 0.095(4) 0.114(5)
F2 0.255(6) 0.207(5) 0.249(5) 0.096(4) 0.095(4) 0.114(5)
F3 0.255(6) 0.207(5) 0.249(5) 0.096(4) 0.095(4) 0.114(5)
F4 0.255(6) 0.207(5) 0.249(5) 0.096(4) 0.095(4) 0.114(5)
F5 0.255(6) 0.207(5) 0.249(5) 0.096(4) 0.095(4) 0.114(5)
F6 0.255(6) 0.207(5) 0.249(5) 0.096(4) 0.095(4) 0.114(5)
F7 0.255(6) 0.207(5) 0.249(5) 0.096(4) 0.095(4) 0.114(5)
F8 0.255(6) 0.207(5) 0.249(5) 0.096(4) 0.095(4) 0.114(5)
F9 0.255(6) 0.207(5) 0.249(5) 0.096(4) 0.095(4) 0.114(5)
O1W 0.205(9) 0.097(5) 0.161(7) 0.022(5) 0.057(6) 0.065(6)
O2W 0.271(18) 0.254(18) 1.06(7) 0.28(3) 0.12(3) 0.179(16)
O3W 0.138(6) 0.093(4) 0.166(7) 0.048(4) 0.076(5) 0.046(4)
O4W 0.100(5) 0.117(5) 0.143(6) 0.012(4) 0.014(4) 0.039(4)
O5W 0.126(5) 0.089(4) 0.126(5) 0.023(3) 0.046(4) 0.070(4)

loop_
_atom_type_symbol
_atom_type_description
_atom_type_scat_dispersion_real
_atom_type_scat_dispersion_imag
_atom_type_scat_source
C C 0.0033 0.0016 'International Tables Vol C Tables 4.2.6.8 and 6.1.1.4'
H H 0.0000 0.0000 'International Tables Vol C Tables 4.2.6.8 and 6.1.1.4'
N N 0.0061 0.0033 'International Tables Vol C Tables 4.2.6.8 and 6.1.1.4'
O O 0.0106 0.0060 'International Tables Vol C Tables 4.2.6.8 and 6.1.1.4'
S S 0.1246 0.1234 'International Tables Vol C Tables 4.2.6.8 and 6.1.1.4'
F F 0.0171 0.0103 'International Tables Vol C Tables 4.2.6.8 and 6.1.1.4'

loop_
_geom_angle_atom_site_label_1
_geom_angle_atom_site_label_2
_geom_angle_atom_site_label_3
_geom_angle
_geom_angle_site_symmetry_1
_geom_angle_site_symmetry_3
_geom_angle_publ_flag
C49 S1 C33 92.2(3) . . ?
C48 S2 C29 92.0(3) . . ?
C48 N1 C34 113.8(5) . . ?
C48 N1 C20 125.1(5) . . ?
C34 N1 C20 121.1(5) . . ?
C49 N2 C36 114.4(5) . . ?
C49 N2 C24 125.2(5) . . ?
C36 N2 C24 120.4(5) . . ?
C32 O1 C6 118.9(6) . . ?
C44 O3 C3 118.5(5) . . ?
C55 O6 C11 116.3(5) . . ?
C43 O9 C21 115.7(4) . . ?
C19 C1 H1A 109.5 . . ?
C19 C1 H1B 109.5 . . ?
H1A C1 H1B 109.5 . . ?
C19 C1 H1C 109.5 . . ?
H1A C1 H1C 109.5 . . ?
H1B C1 H1C 109.5 . . ?
C16 C2 C8 121.5(8) . . ?
C16 C2 H2A 119.2 . . ?
C8 C2 H2A 119.2 . . ?
O3 C3 H3A 109.5 . . ?
O3 C3 H3B 109.5 . . ?
H3A C3 H3B 109.5 . . ?
O3 C3 H3C 109.5 . . ?
H3A C3 H3C 109.5 . . ?
H3B C3 H3C 109.5 . . ?
C33 C4 H4A 109.5 . . ?
C33 C4 H4B 109.5 . . ?
H4A C4 H4B 109.5 . . ?
C33 C4 H4C 109.5 . . ?
H4A C4 H4C 109.5 . . ?
H4B C4 H4C 109.5 . . ?
C22 C5 H5A 109.5 . . ?
C22 C5 H5B 109.5 . . ?
H5A C5 H5B 109.5 . . ?
C22 C5 H5C 109.5 . . ?
H5A C5 H5C 109.5 . . ?
H5B C5 H5C 109.5 . . ?
O1 C6 H6A 109.5 . . ?
O1 C6 H6B 109.5 . . ?
H6A C6 H6B 109.5 . . ?
O1 C6 H6C 109.5 . . ?
H6A C6 H6C 109.5 . . ?
H6B C6 H6C 109.5 . . ?
C36 C7 H7A 109.5 . . ?
C36 C7 H7B 109.5 . . ?
H7A C7 H7B 109.5 . . ?
C36 C7 H7C 109.5 . . ?
H7A C7 H7C 109.5 . . ?
H7B C7 H7C 109.5 . . ?
C17 C8 C2 121.3(7) . . ?
C17 C8 H8A 119.3 . . ?
C2 C8 H8A 119.3 . . ?
C19 C9 C13 121.5(7) . . ?
C19 C9 H9A 119.2 . . ?
C13 C9 H9A 119.2 . . ?
C29 C10 H10A 109.5 . . ?
C29 C10 H10B 109.5 . . ?
H10A C10 H10B 109.5 . . ?
C29 C10 H10C 109.5 . . ?
H10A C10 H10C 109.5 . . ?
H10B C10 H10C 109.5 . . ?
O6 C11 H11A 109.5 . . ?
O6 C11 H11B 109.5 . . ?
H11A C11 H11B 109.5 . . ?
O6 C11 H11C 109.5 . . ?
H11A C11 H11C 109.5 . . ?
H11B C11 H11C 109.5 . . ?
C23 C12 C26 119.7(6) . . ?
C23 C12 H12A 120.2 . . ?
C26 C12 H12A 120.2 . . ?
C41 C13 C9 120.7(6) . . ?
C41 C13 H13A 119.7 . . ?
C9 C13 H13A 119.7 . . ?
C22 C14 C28 123.0(7) . . ?
C22 C14 H14A 118.5 . . ?
C28 C14 H14A 118.5 . . ?
C34 C15 H15A 109.5 . . ?
C34 C15 H15B 109.5 . . ?
H15A C15 H15B 109.5 . . ?
C34 C15 H15C 109.5 . . ?
H15A C15 H15C 109.5 . . ?
H15B C15 H15C 109.5 . . ?
C35 C16 C2 117.6(7) . . ?
C35 C16 H16A 121.2 . . ?
C2 C16 H16A 121.2 . . ?
C8 C17 C37 118.0(7) . . ?
C8 C17 H17A 121.0 . . ?
C37 C17 H17A 121.0 . . ?
C19 C18 C25 122.3(7) . . ?
C19 C18 H18A 118.9 . . ?
C25 C18 H18A 118.9 . . ?
C9 C19 C18 117.7(7) . . ?
C9 C19 C1 119.9(9) . . ?
C18 C19 C1 122.4(8) . . ?
N1 C20 H20A 109.5 . . ?
N1 C20 H20B 109.5 . . ?
H20A C20 H20B 109.5 . . ?
N1 C20 H20C 109.5 . . ?
H20A C20 H20C 109.5 . . ?
H20B C20 H20C 109.5 . . ?
O9 C21 H21A 109.5 . . ?
O9 C21 H21B 109.5 . . ?
H21A C21 H21B 109.5 . . ?
O9 C21 H21C 109.5 . . ?
H21A C21 H21C 109.5 . . ?
H21B C21 H21C 109.5 . . ?
C14 C22 C27 117.5(6) . . ?
C14 C22 C5 120.4(8) . . ?
C27 C22 C5 122.1(9) . . ?
C12 C23 C51 118.4(6) . . ?
C12 C23 H23A 120.8 . . ?
C51 C23 H23A 120.8 . . ?
N2 C24 H24A 109.5 . . ?
N2 C24 H24B 109.5 . . ?
H24A C24 H24B 109.5 . . ?
N2 C24 H24C 109.5 . . ?
H24A C24 H24C 109.5 . . ?
H24B C24 H24C 109.5 . . ?
C18 C25 C41 119.7(7) . . ?
C18 C25 H25A 120.1 . . ?
C41 C25 H25A 120.1 . . ?
C54 C26 C12 121.9(6) . . ?
C54 C26 H26A 119.0 . . ?
C12 C26 H26A 119.0 . . ?
C22 C27 C31 120.2(8) . . ?
C22 C27 H27A 119.9 . . ?
C31 C27 H27A 119.9 . . ?
C52 C28 C14 119.1(8) . . ?
C52 C28 H28A 120.5 . . ?
C14 C28 H28A 120.5 . . ?
C34 C29 C10 128.4(7) . . ?
C34 C29 S2 111.3(5) . . ?
C10 C29 S2 120.3(6) . . ?
C47 C30 H30A 109.5 . . ?
C47 C30 H30B 109.5 . . ?
H30A C30 H30B 109.5 . . ?
C47 C30 H30C 109.5 . . ?
H30A C30 H30C 109.5 . . ?
H30B C30 H30C 109.5 . . ?
C27 C31 C52 122.7(7) . . ?
C27 C31 H31A 118.7 . . ?
C52 C31 H31A 118.7 . . ?
O2 C32 O1 124.2(6) . . ?
O2 C32 C46 125.9(6) . . ?
O1 C32 C46 109.9(5) . . ?
C36 C33 C4 130.5(6) . . ?
C36 C33 S1 110.5(4) . . ?
C4 C33 S1 118.9(5) . . ?
C29 C34 N1 111.9(6) . . ?
C29 C34 C15 127.8(6) . . ?
N1 C34 C15 120.2(6) . . ?
C16 C35 C37 119.6(5) . . ?
C16 C35 C50 129.1(5) . . ?
C37 C35 C50 111.3(5) . . ?
C33 C36 N2 112.8(5) . . ?
C33 C36 C7 126.3(6) . . ?
N2 C36 C7 120.9(6) . . ?
C17 C37 C35 122.0(6) . . ?
C17 C37 C39 127.9(6) . . ?
C35 C37 C39 110.2(5) . . ?
O4 C39 C37 128.1(6) . . ?
O4 C39 C40 121.4(6) . . ?
C37 C39 C40 110.5(5) . . ?
C42 C40 C39 109.9(5) . . ?
C42 C40 C41 110.3(5) . . ?
C39 C40 C41 107.1(4) . . ?
C42 C40 C50 116.3(4) . . ?
C39 C40 C50 102.0(4) . . ?
C41 C40 C50 110.7(4) . . ?
C13 C41 C25 118.1(6) . . ?
C13 C41 C40 122.1(5) . . ?
C25 C41 C40 119.8(5) . . ?
C40 C42 H42A 109.5 . . ?
C40 C42 H42B 109.5 . . ?
H42A C42 H42B 109.5 . . ?
C40 C42 H42C 109.5 . . ?
H42A C42 H42C 109.5 . . ?
H42B C42 H42C 109.5 . . ?
O10 C43 O9 123.8(5) . . ?
O10 C43 C50 122.5(5) . . ?
O9 C43 C50 113.6(4) . . ?
O5 C44 O3 122.8(6) . . ?
O5 C44 C45 126.1(5) . . ?
O3 C44 C45 111.1(5) . . ?
C44 C45 C49 107.8(4) . . ?
C44 C45 C53 113.8(4) . . ?
C49 C45 C53 116.2(4) . . ?
C44 C45 H45A 106.1 . . ?
C49 C45 H45A 106.1 . . ?
C53 C45 H45A 106.1 . . ?
C48 C46 C32 108.9(5) . . ?
C48 C46 C50 117.0(4) . . ?
C32 C46 C50 112.3(5) . . ?
C48 C46 H46A 105.9 . . ?
C32 C46 H46A 105.9 . . ?
C50 C46 H46A 105.9 . . ?
C30 C47 C52 110.5(5) . . ?
C30 C47 C57 110.5(4) . . ?
C52 C47 C57 106.6(5) . . ?
C30 C47 C53 115.4(5) . . ?
C52 C47 C53 110.9(4) . . ?
C57 C47 C53 102.2(4) . . ?
N1 C48 C46 123.5(5) . . ?
N1 C48 S2 111.0(4) . . ?
C46 C48 S2 124.7(4) . . ?
N2 C49 C45 124.1(5) . . ?
N2 C49 S1 110.1(4) . . ?
C45 C49 S1 124.9(4) . . ?
C35 C50 C43 114.5(5) . . ?
C35 C50 C46 113.1(4) . . ?
C43 C50 C46 105.7(4) . . ?
C35 C50 C40 103.6(4) . . ?
C43 C50 C40 107.8(4) . . ?
C46 C50 C40 112.2(4) . . ?
C56 C51 C23 121.6(5) . . ?
C56 C51 C57 110.3(5) . . ?
C23 C51 C57 128.0(5) . . ?
C28 C52 C31 117.5(5) . . ?
C28 C52 C47 120.8(6) . . ?
C31 C52 C47 121.7(5) . . ?
C56 C53 C55 110.6(4) . . ?
C56 C53 C45 112.3(4) . . ?
C55 C53 C45 108.4(4) . . ?
C56 C53 C47 103.7(4) . . ?
C55 C53 C47 108.3(4) . . ?
C45 C53 C47 113.4(4) . . ?
C26 C54 C56 118.0(6) . . ?
C26 C54 H54A 121.0 . . ?
C56 C54 H54A 121.0 . . ?
O8 C55 O6 125.3(5) . . ?
O8 C55 C53 124.6(5) . . ?
O6 C55 C53 110.0(4) . . ?
C51 C56 C54 120.3(5) . . ?
C51 C56 C53 111.0(5) . . ?
C54 C56 C53 128.6(5) . . ?
O7 C57 C51 126.3(5) . . ?
O7 C57 C47 124.9(5) . . ?
C51 C57 C47 108.8(4) . . ?
F3 C58 F1 107.7(12) . . ?
F3 C58 F2 107.6(12) . . ?
F1 C58 F2 107.6(12) . . ?
F3 C58 C59 110.6(8) . . ?
F1 C58 C59 111.4(9) . . ?
F2 C58 C59 111.6(8) . . ?
O12 C59 O11 126.4(8) . . ?
O12 C59 C58 112.6(12) . . ?
O11 C59 C58 119.1(12) . . ?
F4 C60 F6 91.5(17) . . ?
F5 C60 F6 112.0(19) . . ?
F5 C60 F4 116.0(19) . . ?
F9 C60 F8 100(2) . . ?
F9 C60 F7 105(2) . . ?
F8 C60 F7 101(2) . . ?
F9 C60 C61 121.1(18) . . ?
F4 C60 C61 116.6(16) . . ?
F8 C60 C61 115.3(19) . . ?
F7 C60 C61 112.4(17) . . ?
F6 C60 C61 105.9(14) . . ?
F5 C60 C61 112.4(16) . . ?
O14 C61 O13 131.9(14) . . ?
O14 C61 C60 114.0(14) . . ?
O13 C61 C60 114.0(14) . . ?
H1E O1W H1F 103.6 . . ?
H2E O2W H2F 101.5 . . ?
H4E O4W H4F 109.3 . . ?
H5E O5W H5F 99.2 . . ?

loop_
_geom_bond_atom_site_label_1
_geom_bond_atom_site_label_2
_geom_bond_distance
_geom_bond_site_symmetry_2
_geom_bond_publ_flag
S1 C49 1.682(5) . ?
S1 C33 1.721(6) . ?
S2 C48 1.682(6) . ?
S2 C29 1.709(7) . ?
N1 C48 1.327(7) . ?
N1 C34 1.410(8) . ?
N1 C20 1.470(8) . ?
N2 C49 1.333(7) . ?
N2 C36 1.391(7) . ?
N2 C24 1.467(8) . ?
O1 C32 1.316(8) . ?
O1 C6 1.462(8) . ?
O2 C32 1.201(8) . ?
O3 C44 1.317(7) . ?
O3 C3 1.447(9) . ?
O4 C39 1.227(7) . ?
O5 C44 1.203(7) . ?
O6 C55 1.317(7) . ?
O6 C11 1.478(7) . ?
O7 C57 1.198(6) . ?
O8 C55 1.194(6) . ?
O9 C43 1.309(7) . ?
O9 C21 1.437(7) . ?
O10 C43 1.230(6) . ?
O11 C59 1.304(15) . ?
O12 C59 1.213(16) . ?
O13 C61 1.226(15) . ?
O14 C61 1.216(15) . ?
C1 C19 1.498(11) . ?
C1 H1A 0.9600 . ?
C1 H1B 0.9600 . ?
C1 H1C 0.9600 . ?
C2 C16 1.397(10) . ?
C2 C8 1.397(13) . ?
C2 H2A 0.9300 . ?
C3 H3A 0.9600 . ?
C3 H3B 0.9600 . ?
C3 H3C 0.9600 . ?
C4 C33 1.505(9) . ?
C4 H4A 0.9600 . ?
C4 H4B 0.9600 . ?
C4 H4C 0.9600 . ?
C5 C22 1.519(9) . ?
C5 H5A 0.9600 . ?
C5 H5B 0.9600 . ?
C5 H5C 0.9600 . ?
C6 H6A 0.9600 . ?
C6 H6B 0.9600 . ?
C6 H6C 0.9600 . ?
C7 C36 1.500(9) . ?
C7 H7A 0.9600 . ?
C7 H7B 0.9600 . ?
C7 H7C 0.9600 . ?
C8 C17 1.340(12) . ?
C8 H8A 0.9300 . ?
C9 C19 1.358(10) . ?
C9 C13 1.417(10) . ?
C9 H9A 0.9300 . ?
C10 C29 1.509(9) . ?
C10 H10A 0.9600 . ?
C10 H10B 0.9600 . ?
C10 H10C 0.9600 . ?
C11 H11A 0.9600 . ?
C11 H11B 0.9600 . ?
C11 H11C 0.9600 . ?
C12 C23 1.373(9) . ?
C12 C26 1.398(10) . ?
C12 H12A 0.9300 . ?
C13 C41 1.367(8) . ?
C13 H13A 0.9300 . ?
C14 C22 1.371(12) . ?
C14 C28 1.410(10) . ?
C14 H14A 0.9300 . ?
C15 C34 1.481(9) . ?
C15 H15A 0.9600 . ?
C15 H15B 0.9600 . ?
C15 H15C 0.9600 . ?
C16 C35 1.384(9) . ?
C16 H16A 0.9300 . ?
C17 C37 1.398(9) . ?
C17 H17A 0.9300 . ?
C18 C19 1.374(11) . ?
C18 C25 1.395(10) . ?
C18 H18A 0.9300 . ?
C20 H20A 0.9600 . ?
C20 H20B 0.9600 . ?
C20 H20C 0.9600 . ?
C21 H21A 0.9600 . ?
C21 H21B 0.9600 . ?
C21 H21C 0.9600 . ?
C22 C27 1.375(11) . ?
C23 C51 1.375(8) . ?
C23 H23A 0.9300 . ?
C24 H24A 0.9600 . ?
C24 H24B 0.9600 . ?
C24 H24C 0.9600 . ?
C25 C41 1.404(8) . ?
C25 H25A 0.9300 . ?
C26 C54 1.356(8) . ?
C26 H26A 0.9300 . ?
C27 C31 1.384(8) . ?
C27 H27A 0.9300 . ?
C28 C52 1.377(8) . ?
C28 H28A 0.9300 . ?
C29 C34 1.324(9) . ?
C30 C47 1.509(8) . ?
C30 H30A 0.9600 . ?
C30 H30B 0.9600 . ?
C30 H30C 0.9600 . ?
C31 C52 1.393(9) . ?
C31 H31A 0.9300 . ?
C32 C46 1.525(8) . ?
C33 C36 1.316(9) . ?
C35 C37 1.401(8) . ?
C35 C50 1.507(7) . ?
C37 C39 1.433(9) . ?
C39 C40 1.526(8) . ?
C40 C42 1.500(8) . ?
C40 C41 1.550(8) . ?
C40 C50 1.620(7) . ?
C42 H42A 0.9600 . ?
C42 H42B 0.9600 . ?
C42 H42C 0.9600 . ?
C43 C50 1.513(7) . ?
C44 C45 1.498(8) . ?
C45 C49 1.509(7) . ?
C45 C53 1.566(7) . ?
C45 H45A 0.9800 . ?
C46 C48 1.497(7) . ?
C46 C50 1.575(7) . ?
C46 H46A 0.9800 . ?
C47 C52 1.535(7) . ?
C47 C57 1.535(8) . ?
C47 C53 1.601(7) . ?
C51 C56 1.374(7) . ?
C51 C57 1.479(8) . ?
C53 C56 1.531(7) . ?
C53 C55 1.542(7) . ?
C54 C56 1.388(8) . ?
C54 H54A 0.9300 . ?
C58 F3 1.300(11) . ?
C58 F1 1.301(11) . ?
C58 F2 1.301(13) . ?
C58 C59 1.540(11) . ?
C60 F5 1.22(3) . ?
C60 F9 1.26(4) . ?
C60 F4 1.26(2) . ?
C60 F8 1.27(4) . ?
C60 F7 1.36(3) . ?
C60 F6 1.39(3) . ?
C60 C61 1.540(11) . ?
O1W H1E 0.9770 . ?
O1W H1F 0.8841 . ?
O2W H2E 0.8589 . ?
O2W H2F 0.8798 . ?
O4W H4E 0.9618 . ?
O4W H4F 0.9542 . ?
O5W H5E 0.8908 . ?
O5W H5F 0.9834 . ?
